data_1513908
loop_
_publ_author_name
'Oda, Kazuma'
'Akita, Masanari'
'Hiroto, Satoru'
'Shinokubo, Hiroshi'

_publ_section_title
;
 Silylethynyl substituents as porphyrin protecting groups for
 solubilization and selectivity control.
;
_journal_issue 6
_journal_name_full 'Organic letters'
_journal_page_first 1818
_journal_page_last 1821
_journal_paper_doi 10.1021/ol500569b
_journal_volume 16
_journal_year 2014
_chemical_formula_sum 'C75.32 H68.31 Cl1.98 N8 Ni2 O0.31'
_chemical_formula_weight 1278.14
_chemical_name_systematic
; 
 ? 
;
_space_group_IT_number 2
_symmetry_cell_setting triclinic
_symmetry_Int_Tables_number 2
_symmetry_space_group_name_Hall '-P 1'
_symmetry_space_group_name_H-M 'P -1'
_atom_sites_solution_hydrogens geom
_atom_sites_solution_primary direct
_atom_sites_solution_secondary difmap
_audit_creation_method SHELXL-97
_cell_angle_alpha 102.414(2)
_cell_angle_beta 101.791(2)
_cell_angle_gamma 108.945(2)
_cell_formula_units_Z 2
_cell_length_a 11.636(2)
_cell_length_b 15.963(3)
_cell_length_c 19.746(4)
_cell_measurement_reflns_used 8169
_cell_measurement_temperature 113(2)
_cell_measurement_theta_max 27.48
_cell_measurement_theta_min 3.07
_cell_volume 3235.3(11)
_computing_cell_refinement CrystalClear
_computing_data_collection 'CrystalClear (Rigaku Inc., 2008)'
_computing_data_reduction CrystalClear
_computing_molecular_graphics 'CrystalStructure 4.0'
_computing_publication_material 'CrystalStructure 4.0 (Rigaku, 2010)'
_computing_structure_refinement 'SHELXL97 (Sheldrick, 2008)'
_computing_structure_solution 'SIR2002 (Burla, et al., 2003)'
_diffrn_ambient_temperature 113(2)
_diffrn_detector_area_resol_mean 14.222
_diffrn_measured_fraction_theta_full 0.973
_diffrn_measured_fraction_theta_max 0.973
_diffrn_measurement_device_type 'Rigaku Saturn724'
_diffrn_measurement_method \w
_diffrn_radiation_monochromator graphite
_diffrn_radiation_source 'fine-focus sealed tube'
_diffrn_radiation_type MoK\a
_diffrn_radiation_wavelength 0.71075
_diffrn_reflns_av_R_equivalents 0.0261
_diffrn_reflns_av_sigmaI/netI 0.0509
_diffrn_reflns_limit_h_max 13
_diffrn_reflns_limit_h_min -13
_diffrn_reflns_limit_k_max 19
_diffrn_reflns_limit_k_min -14
_diffrn_reflns_limit_l_max 24
_diffrn_reflns_limit_l_min -24
_diffrn_reflns_number 24185
_diffrn_reflns_theta_full 26.00
_diffrn_reflns_theta_max 26.00
_diffrn_reflns_theta_min 3.07
_exptl_absorpt_coefficient_mu 0.715
_exptl_absorpt_correction_T_max 0.9929
_exptl_absorpt_correction_T_min 0.9651
_exptl_absorpt_correction_type multi-scan
_exptl_absorpt_process_details 'REQAB (Rigaku, 1998)'
_exptl_crystal_colour purple
_exptl_crystal_density_diffrn 1.312
_exptl_crystal_density_method 'not measured'
_exptl_crystal_description prism
_exptl_crystal_F_000 1337
_exptl_crystal_size_max 0.05
_exptl_crystal_size_mid 0.01
_exptl_crystal_size_min 0.01
_refine_diff_density_max 1.026
_refine_diff_density_min -0.630
_refine_diff_density_rms 0.072
_refine_ls_extinction_method none
_refine_ls_goodness_of_fit_ref 1.130
_refine_ls_hydrogen_treatment constr
_refine_ls_matrix_type full
_refine_ls_number_parameters 884
_refine_ls_number_reflns 12385
_refine_ls_number_restraints 18
_refine_ls_restrained_S_all 1.138
_refine_ls_R_factor_all 0.0733
_refine_ls_R_factor_gt 0.0547
_refine_ls_shift/su_max 0.003
_refine_ls_shift/su_mean 0.000
_refine_ls_structure_factor_coef Fsqd
_refine_ls_weighting_details 'calc w=1/[\s^2^(Fo^2^)+(0.1000P)^2^+0.0000P] where P=(Fo^2^+2Fc^2^)/3'
_refine_ls_weighting_scheme calc
_refine_ls_wR_factor_gt 0.1527
_refine_ls_wR_factor_ref 0.1756
_reflns_number_gt 9414
_reflns_number_total 12385
_reflns_threshold_expression >2sigma(I)
_cod_data_source_file ol500569b_si_002.cif
_cod_data_source_block shelxl
_cod_original_cell_volume 3235.2(11)
_cod_database_code 1513908

loop_
_symmetry_equiv_pos_as_xyz
'x, y, z'
'-x, -y, -z'

loop_
_atom_site_label
_atom_site_type_symbol
_atom_site_fract_x
_atom_site_fract_y
_atom_site_fract_z
_atom_site_U_iso_or_equiv
_atom_site_adp_type
_atom_site_occupancy
_atom_site_symmetry_multiplicity
_atom_site_calc_flag
_atom_site_refinement_flags
_atom_site_disorder_assembly
_atom_site_disorder_group
Ni83 Ni 0.52444(3) -0.00726(2) 0.20447(2) 0.02738(13) Uani 1 1 d . . .
Ni84 Ni 0.08856(3) 0.11209(3) 0.46897(2) 0.02789(13) Uani 1 1 d . . .
N75 N 0.5090(2) 0.10688(17) 0.25144(14) 0.0302(6) Uani 1 1 d . . .
N76 N 0.6297(2) 0.05832(17) 0.15320(14) 0.0292(5) Uani 1 1 d . . .
N77 N 0.5443(2) -0.11995(18) 0.16001(14) 0.0322(6) Uani 1 1 d . A .
N78 N 0.4173(2) -0.07304(17) 0.25436(14) 0.0305(6) Uani 1 1 d . A .
N79 N 0.0716(2) 0.09339(18) 0.36605(14) 0.0308(6) Uani 1 1 d . . .
N80 N -0.0620(2) 0.14217(18) 0.45822(15) 0.0322(6) Uani 1 1 d . . .
N81 N 0.1044(2) 0.12714(17) 0.57191(14) 0.0306(6) Uani 1 1 d . . .
N82 N 0.2436(2) 0.08938(17) 0.48092(13) 0.0298(6) Uani 1 1 d . . .
C1 C 0.4296(3) 0.1185(2) 0.29363(17) 0.0314(7) Uani 1 1 d . . .
C2 C 0.4536(3) 0.2148(2) 0.3226(2) 0.0392(8) Uani 1 1 d . . .
H1 H 0.4107 0.2400 0.3522 0.047 Uiso 1 1 calc R . .
C3 C 0.5487(3) 0.2632(2) 0.29983(19) 0.0394(8) Uani 1 1 d . . .
H2 H 0.5874 0.3289 0.3116 0.047 Uiso 1 1 calc R . .
C4 C 0.5804(3) 0.1960(2) 0.25416(18) 0.0340(7) Uani 1 1 d . . .
C78 C 0.6665(3) 0.2191(2) 0.21590(18) 0.0336(7) Uani 1 1 d . . .
C6 C 0.6824(3) 0.1533(2) 0.16468(17) 0.0315(7) Uani 1 1 d . . .
C7 C 0.7546(3) 0.1747(2) 0.11593(19) 0.0367(7) Uani 1 1 d . . .
H3 H 0.8008 0.2349 0.1140 0.044 Uiso 1 1 calc R . .
C8 C 0.7447(3) 0.0933(2) 0.07326(19) 0.0378(7) Uani 1 1 d . . .
H4 H 0.7805 0.0852 0.0344 0.045 Uiso 1 1 calc R . .
C9 C 0.6705(3) 0.0209(2) 0.09692(17) 0.0323(7) Uani 1 1 d . . .
C10 C 0.6540(3) -0.0709(2) 0.07248(17) 0.0339(7) Uani 1 1 d . A .
C11 C 0.5989(3) -0.1359(2) 0.10503(18) 0.0353(7) Uani 1 1 d . . .
C12 C 0.5992(4) -0.2273(2) 0.0886(2) 0.0469(9) Uani 1 1 d . A 1
H5 H 0.6307 -0.2542 0.0526 0.056 Uiso 1 1 calc R A 1
C13 C 0.5463(4) -0.2680(3) 0.1338(2) 0.0483(9) Uani 1 1 d . . .
H6 H 0.5356 -0.3286 0.1365 0.058 Uiso 1 1 calc R A 1
C14 C 0.5092(3) -0.2033(2) 0.17701(18) 0.0352(7) Uani 1 1 d . A .
C15 C 0.4416(3) -0.2232(2) 0.22506(17) 0.0330(7) Uani 1 1 d . . .
C16 C 0.3925(3) -0.1631(2) 0.25856(17) 0.0306(7) Uani 1 1 d . A .
C17 C 0.3034(3) -0.1869(2) 0.29785(19) 0.0360(7) Uani 1 1 d . . .
H7 H 0.2726 -0.2440 0.3083 0.043 Uiso 1 1 calc R A .
C18 C 0.2705(3) -0.1130(2) 0.31773(18) 0.0366(7) Uani 1 1 d . A .
H8 H 0.2108 -0.1093 0.3434 0.044 Uiso 1 1 calc R . .
C19 C 0.3433(3) -0.0420(2) 0.29234(17) 0.0308(7) Uani 1 1 d . . .
C20 C 0.3458(3) 0.0476(2) 0.31052(17) 0.0305(7) Uani 1 1 d . A .
C21 C 0.7402(3) 0.3209(2) 0.22730(18) 0.0319(7) Uani 1 1 d . . .
C22 C 0.6968(3) 0.3660(2) 0.18095(19) 0.0361(7) Uani 1 1 d . . .
H9 H 0.6223 0.3320 0.1408 0.043 Uiso 1 1 calc R . .
C23 C 0.7614(3) 0.4604(2) 0.19293(19) 0.0382(8) Uani 1 1 d . B .
C24 C 0.8704(3) 0.5079(2) 0.2532(2) 0.0410(8) Uani 1 1 d . . .
H10 H 0.9147 0.5727 0.2627 0.049 Uiso 1 1 calc R . .
C25 C 0.9158(3) 0.4641(2) 0.29942(19) 0.0369(7) Uani 1 1 d . . .
C26 C 0.8480(3) 0.3688(2) 0.28571(18) 0.0330(7) Uani 1 1 d . . .
H11 H 0.8766 0.3371 0.3168 0.040 Uiso 1 1 calc R . .
C27 C 0.7132(4) 0.5091(3) 0.1416(2) 0.0531(10) Uani 1 1 d . . .
C28 C 0.7148(7) 0.4590(5) 0.0637(4) 0.074(2) Uani 0.763(9) 1 d P B 1
H31 H 0.6587 0.3932 0.0488 0.112 Uiso 0.763(9) 1 calc PR B 1
H32 H 0.8017 0.4645 0.0652 0.112 Uiso 0.763(9) 1 calc PR B 1
H33 H 0.6849 0.4883 0.0288 0.112 Uiso 0.763(9) 1 calc PR B 1
C29 C 0.7886(6) 0.6094(4) 0.1609(5) 0.074(3) Uani 0.763(9) 1 d P B 1
H34 H 0.7542 0.6342 0.1238 0.110 Uiso 0.763(9) 1 calc PR B 1
H35 H 0.8773 0.6195 0.1636 0.110 Uiso 0.763(9) 1 calc PR B 1
H36 H 0.7844 0.6412 0.2081 0.110 Uiso 0.763(9) 1 calc PR B 1
C30 C 0.5718(6) 0.4910(4) 0.1361(4) 0.0607(18) Uani 0.763(9) 1 d P B 1
H37 H 0.5379 0.5170 0.0998 0.091 Uiso 0.763(9) 1 calc PR B 1
H38 H 0.5657 0.5206 0.1834 0.091 Uiso 0.763(9) 1 calc PR B 1
H39 H 0.5226 0.4239 0.1216 0.091 Uiso 0.763(9) 1 calc PR B 1
C31 C 1.0327(3) 0.5187(2) 0.3664(2) 0.0436(8) Uani 1 1 d . . .
C32 C 1.1344(3) 0.5942(3) 0.3490(2) 0.0508(10) Uani 1 1 d . . .
H40 H 1.1624 0.5647 0.3102 0.076 Uiso 1 1 calc R . .
H41 H 1.2074 0.6292 0.3925 0.076 Uiso 1 1 calc R . .
H42 H 1.0980 0.6367 0.3331 0.076 Uiso 1 1 calc R . .
C33 C 0.9887(4) 0.5660(3) 0.4261(2) 0.0534(10) Uani 1 1 d . . .
H43 H 0.9534 0.6087 0.4096 0.080 Uiso 1 1 calc R . .
H44 H 1.0613 0.6009 0.4699 0.080 Uiso 1 1 calc R . .
H45 H 0.9232 0.5188 0.4371 0.080 Uiso 1 1 calc R . .
C34 C 1.0950(4) 0.4561(3) 0.3938(2) 0.0631(12) Uani 1 1 d . . .
H46 H 1.0346 0.4108 0.4092 0.095 Uiso 1 1 calc R . .
H47 H 1.1711 0.4943 0.4351 0.095 Uiso 1 1 calc R . .
H48 H 1.1190 0.4231 0.3547 0.095 Uiso 1 1 calc R . .
C35 C 0.6425(5) -0.1259(4) -0.0588(2) 0.0776(16) Uani 1 1 d . A .
H12 H 0.5572 -0.1300 -0.0719 0.093 Uiso 1 1 calc R . .
C36 C 0.6961(6) -0.1479(5) -0.1126(2) 0.099(2) Uani 1 1 d . . .
H13 H 0.6472 -0.1670 -0.1621 0.119 Uiso 1 1 calc R . .
C37 C 0.8176(5) -0.1426(3) -0.0961(2) 0.0584(11) Uani 1 1 d . . .
H14 H 0.8546 -0.1566 -0.1335 0.070 Uiso 1 1 calc R . .
C38 C 0.8854(4) -0.1171(4) -0.0256(3) 0.0704(14) Uani 1 1 d . . .
H15 H 0.9702 -0.1143 -0.0133 0.085 Uiso 1 1 calc R . .
C39 C 0.8321(4) -0.0950(4) 0.0288(2) 0.0706(14) Uani 1 1 d . A .
H16 H 0.8810 -0.0769 0.0781 0.085 Uiso 1 1 calc R . .
C40 C 0.7086(3) -0.0987(2) 0.01258(18) 0.0354(7) Uani 1 1 d . . .
C41 C 0.4118(3) -0.3167(2) 0.23828(18) 0.0336(7) Uani 1 1 d . A .
C42 C 0.3140(3) -0.3954(2) 0.18721(19) 0.0382(8) Uani 1 1 d . . .
H17 H 0.2675 -0.3904 0.1438 0.046 Uiso 1 1 calc R A .
C43 C 0.2846(3) -0.4817(2) 0.2002(2) 0.0422(8) Uani 1 1 d . A .
C44 C 0.3573(3) -0.4865(2) 0.2628(2) 0.0441(9) Uani 1 1 d . . .
H18 H 0.3392 -0.5454 0.2708 0.053 Uiso 1 1 calc R A .
C45 C 0.4558(3) -0.4095(2) 0.3148(2) 0.0396(8) Uani 1 1 d . A .
C46 C 0.4806(3) -0.3239(2) 0.30074(19) 0.0358(7) Uani 1 1 d . . .
H19 H 0.5464 -0.2696 0.3352 0.043 Uiso 1 1 calc R A .
C47 C 0.1762(4) -0.5675(3) 0.1428(3) 0.0561(11) Uani 1 1 d . . .
C48 C 0.0691(5) -0.5411(4) 0.1101(6) 0.193(5) Uani 1 1 d . A .
H49 H 0.0970 -0.5010 0.0805 0.289 Uiso 1 1 calc R . .
H50 H 0.0450 -0.5078 0.1490 0.289 Uiso 1 1 calc R . .
H51 H -0.0044 -0.5974 0.0795 0.289 Uiso 1 1 calc R . .
C49 C 0.1218(6) -0.6429(3) 0.1776(3) 0.114(3) Uani 1 1 d . A .
H52 H 0.0471 -0.6938 0.1417 0.171 Uiso 1 1 calc R . .
H53 H 0.0970 -0.6161 0.2190 0.171 Uiso 1 1 calc R . .
H54 H 0.1866 -0.6667 0.1943 0.171 Uiso 1 1 calc R . .
C50 C 0.2269(5) -0.6089(3) 0.0855(3) 0.0760(14) Uani 1 1 d . A .
H55 H 0.1574 -0.6626 0.0487 0.114 Uiso 1 1 calc R . .
H56 H 0.2925 -0.6288 0.1081 0.114 Uiso 1 1 calc R . .
H57 H 0.2639 -0.5622 0.0627 0.114 Uiso 1 1 calc R . .
C51 C 0.5368(4) -0.4144(3) 0.3844(2) 0.0484(9) Uani 1 1 d . . .
C52 C 0.4910(5) -0.5134(3) 0.3915(3) 0.0684(13) Uani 1 1 d . A .
H58 H 0.4036 -0.5318 0.3943 0.103 Uiso 1 1 calc R . .
H59 H 0.5466 -0.5143 0.4357 0.103 Uiso 1 1 calc R . .
H60 H 0.4938 -0.5569 0.3491 0.103 Uiso 1 1 calc R . .
C53 C 0.6756(4) -0.3844(4) 0.3834(3) 0.0760(15) Uani 1 1 d . A .
H61 H 0.6809 -0.4254 0.3404 0.114 Uiso 1 1 calc R . .
H62 H 0.7279 -0.3884 0.4273 0.114 Uiso 1 1 calc R . .
H63 H 0.7066 -0.3202 0.3818 0.114 Uiso 1 1 calc R . .
C54 C 0.5282(4) -0.3489(3) 0.4507(2) 0.0652(12) Uani 1 1 d . A .
H64 H 0.5581 -0.2852 0.4478 0.098 Uiso 1 1 calc R . .
H65 H 0.5814 -0.3512 0.4951 0.098 Uiso 1 1 calc R . .
H66 H 0.4397 -0.3683 0.4515 0.098 Uiso 1 1 calc R . .
C55 C 0.1509(3) 0.0733(2) 0.32709(17) 0.0311(7) Uani 1 1 d . A .
C56 C 0.0983(3) 0.0580(3) 0.25126(18) 0.0396(8) Uani 1 1 d . . .
H20 H 0.1348 0.0430 0.2138 0.048 Uiso 1 1 calc R . .
C57 C -0.0126(3) 0.0689(3) 0.24335(19) 0.0449(8) Uani 1 1 d . . .
H21 H -0.0698 0.0626 0.1989 0.054 Uiso 1 1 calc R . .
C58 C -0.0290(3) 0.0918(2) 0.31339(18) 0.0366(7) Uani 1 1 d . . .
C59 C -0.1306(3) 0.1123(2) 0.32759(19) 0.0408(8) Uani 1 1 d . . .
H22 H -0.1953 0.1085 0.2875 0.049 Uiso 1 1 calc R . .
C60 C -0.1435(3) 0.1374(2) 0.39502(19) 0.0384(8) Uani 1 1 d . . .
C61 C -0.2442(3) 0.1651(3) 0.4104(2) 0.0475(9) Uani 1 1 d . . .
H23 H -0.3131 0.1666 0.3759 0.057 Uiso 1 1 calc R . .
C62 C -0.2220(3) 0.1883(3) 0.4824(2) 0.0466(9) Uani 1 1 d . . .
H24 H -0.2713 0.2105 0.5088 0.056 Uiso 1 1 calc R . .
C63 C -0.1096(3) 0.1734(2) 0.51229(19) 0.0361(7) Uani 1 1 d . . .
C64 C -0.0616(3) 0.1849(2) 0.58449(19) 0.0385(8) Uani 1 1 d . . .
H25 H -0.0978 0.2123 0.6175 0.046 Uiso 1 1 calc R . .
C65 C 0.0347(3) 0.1595(2) 0.61207(18) 0.0352(7) Uani 1 1 d . . .
C66 C 0.0759(3) 0.1607(2) 0.68522(19) 0.0422(8) Uani 1 1 d . . .
H26 H 0.0433 0.1810 0.7232 0.051 Uiso 1 1 calc R . .
C67 C 0.1690(3) 0.1282(2) 0.69128(18) 0.0412(8) Uani 1 1 d . . .
H27 H 0.2132 0.1195 0.7336 0.049 Uiso 1 1 calc R . .
C68 C 0.1886(3) 0.1092(2) 0.62101(17) 0.0347(7) Uani 1 1 d . . .
C69 C 0.2880(3) 0.0876(2) 0.60723(18) 0.0392(8) Uani 1 1 d . . .
H28 H 0.3393 0.0742 0.6440 0.047 Uiso 1 1 calc R . .
C70 C 0.3171(3) 0.0843(2) 0.54304(18) 0.0346(7) Uani 1 1 d . . .
C71 C 0.4333(3) 0.0779(3) 0.5332(2) 0.0421(8) Uani 1 1 d . . .
H29 H 0.4996 0.0745 0.5683 0.050 Uiso 1 1 calc R . .
C72 C 0.4303(3) 0.0777(2) 0.46483(19) 0.0393(8) Uani 1 1 d . . .
H30 H 0.4951 0.0756 0.4428 0.047 Uiso 1 1 calc R . .
C73 C 0.3110(3) 0.0814(2) 0.43106(17) 0.0314(7) Uani 1 1 d . A .
C74 C 0.2662(3) 0.0702(2) 0.35807(17) 0.0301(7) Uani 1 1 d . . .
C75 C 0.6082(19) 0.4678(17) 0.0855(15) 0.078(8) Uani 0.237(9) 1 d P B 2
H67 H 0.5905 0.5145 0.0649 0.116 Uiso 0.237(9) 1 calc PR B 2
H68 H 0.5366 0.4362 0.1019 0.116 Uiso 0.237(9) 1 calc PR B 2
H69 H 0.6200 0.4223 0.0485 0.116 Uiso 0.237(9) 1 calc PR B 2
C76 C 0.835(2) 0.5670(19) 0.1195(16) 0.085(9) Uani 0.237(9) 1 d P B 2
H70 H 0.8554 0.5239 0.0851 0.128 Uiso 0.237(9) 1 calc PR B 2
H71 H 0.9084 0.6005 0.1631 0.128 Uiso 0.237(9) 1 calc PR B 2
H72 H 0.8152 0.6116 0.0969 0.128 Uiso 0.237(9) 1 calc PR B 2
C77 C 0.703(3) 0.5996(17) 0.1958(13) 0.087(9) Uani 0.237(9) 1 d P B 2
H73 H 0.7072 0.6474 0.1714 0.130 Uiso 0.237(9) 1 calc PR B 2
H74 H 0.7740 0.6251 0.2407 0.130 Uiso 0.237(9) 1 calc PR B 2
H75 H 0.6224 0.5799 0.2073 0.130 Uiso 0.237(9) 1 calc PR B 2
Cl1 Cl 1.2512(3) -0.2834(4) 0.02994(19) 0.0814(14) Uani 0.495(5) 1 d P C 1
Cl2 Cl 1.0306(4) -0.1731(2) 0.14439(17) 0.0778(11) Uani 0.495(5) 1 d P C 1
Cl3 Cl 1.2048(3) -0.0647(2) 0.10639(15) 0.0556(11) Uani 0.330(4) 1 d PU D 3
Cl5 Cl 1.2120(8) -0.2479(4) 0.0442(4) 0.096(2) Uani 0.330(4) 1 d P D 3
C80 C 1.1074(9) -0.2472(8) 0.1071(6) 0.060(3) Uani 0.495(5) 1 d P C 1
H76 H 1.1616 -0.2593 0.1464 0.073 Uiso 0.495(5) 1 calc PR C 1
H77 H 1.0433 -0.3073 0.0733 0.073 Uiso 0.495(5) 1 calc PR C 1
C82 C 1.1789(10) -0.1987(9) 0.0716(7) 0.066(3) Uani 0.495(5) 1 d P C 1
H78 H 1.2462 -0.1399 0.1056 0.079 Uiso 0.495(5) 1 calc PR C 1
H79 H 1.1257 -0.1844 0.0334 0.079 Uiso 0.495(5) 1 calc PR C 1
Cl4 Cl 1.0159(12) -0.2216(10) 0.1178(5) 0.239(8) Uani 0.330(4) 1 d PU D 3
C83 C 1.141(2) -0.1750(15) 0.1123(10) 0.131(7) Uani 0.330(4) 1 d PU D 3
H80 H 1.1954 -0.1682 0.1610 0.157 Uiso 0.330(4) 1 calc PR D 3
O1 O 1.0763(9) -0.3540(6) 0.0704(6) 0.085(5) Uani 0.312(10) 1 d PU E 5

loop_
_atom_site_aniso_label
_atom_site_aniso_U_11
_atom_site_aniso_U_22
_atom_site_aniso_U_33
_atom_site_aniso_U_23
_atom_site_aniso_U_13
_atom_site_aniso_U_12
Ni83 0.0284(2) 0.0259(2) 0.0288(2) 0.00912(16) 0.00983(16) 0.01022(17)
Ni84 0.0238(2) 0.0283(2) 0.0292(2) 0.00741(16) 0.00746(16) 0.00815(17)
N75 0.0288(13) 0.0297(13) 0.0323(14) 0.0095(11) 0.0123(11) 0.0093(11)
N76 0.0319(13) 0.0281(13) 0.0298(14) 0.0085(10) 0.0092(11) 0.0145(11)
N77 0.0395(15) 0.0296(13) 0.0305(14) 0.0116(11) 0.0123(11) 0.0140(12)
N78 0.0313(13) 0.0266(13) 0.0316(14) 0.0075(11) 0.0068(11) 0.0110(11)
N79 0.0271(13) 0.0353(14) 0.0321(14) 0.0113(11) 0.0093(11) 0.0137(11)
N80 0.0262(13) 0.0321(14) 0.0359(15) 0.0083(11) 0.0109(11) 0.0086(11)
N81 0.0313(13) 0.0270(13) 0.0301(14) 0.0078(11) 0.0107(11) 0.0066(11)
N82 0.0287(13) 0.0303(13) 0.0258(13) 0.0046(10) 0.0050(10) 0.0099(11)
C1 0.0307(16) 0.0320(16) 0.0350(17) 0.0122(13) 0.0110(13) 0.0143(13)
C2 0.0387(18) 0.0314(17) 0.048(2) 0.0083(15) 0.0188(15) 0.0135(14)
C3 0.0447(19) 0.0310(16) 0.046(2) 0.0094(15) 0.0215(16) 0.0156(15)
C4 0.0395(18) 0.0279(15) 0.0365(18) 0.0091(13) 0.0155(14) 0.0133(14)
C78 0.0337(17) 0.0280(16) 0.0379(18) 0.0110(13) 0.0108(13) 0.0096(13)
C6 0.0295(16) 0.0306(16) 0.0350(17) 0.0122(13) 0.0104(13) 0.0104(13)
C7 0.0384(18) 0.0365(17) 0.045(2) 0.0169(15) 0.0241(15) 0.0164(15)
C8 0.0453(19) 0.0372(17) 0.0391(19) 0.0157(15) 0.0243(15) 0.0164(15)
C9 0.0322(16) 0.0380(17) 0.0305(16) 0.0143(13) 0.0111(13) 0.0147(14)
C10 0.0358(17) 0.0355(17) 0.0307(17) 0.0091(13) 0.0103(13) 0.0147(14)
C11 0.0442(18) 0.0314(16) 0.0351(18) 0.0106(14) 0.0156(14) 0.0178(14)
C12 0.066(2) 0.0383(19) 0.051(2) 0.0183(17) 0.0300(19) 0.0263(18)
C13 0.072(3) 0.0348(18) 0.055(2) 0.0192(17) 0.035(2) 0.0290(18)
C14 0.0440(19) 0.0318(16) 0.0334(17) 0.0122(13) 0.0120(14) 0.0174(15)
C15 0.0328(16) 0.0288(15) 0.0326(17) 0.0092(13) 0.0028(13) 0.0102(13)
C16 0.0318(16) 0.0278(15) 0.0291(16) 0.0086(12) 0.0081(12) 0.0083(13)
C17 0.0340(17) 0.0318(16) 0.0423(19) 0.0148(14) 0.0152(14) 0.0079(14)
C18 0.0343(17) 0.0386(18) 0.0383(18) 0.0140(15) 0.0142(14) 0.0122(14)
C19 0.0275(15) 0.0342(16) 0.0334(17) 0.0116(13) 0.0130(13) 0.0120(13)
C20 0.0288(16) 0.0341(16) 0.0312(16) 0.0101(13) 0.0113(13) 0.0137(13)
C21 0.0318(16) 0.0272(15) 0.0384(18) 0.0104(13) 0.0175(13) 0.0089(13)
C22 0.0380(18) 0.0332(17) 0.0412(19) 0.0142(14) 0.0175(15) 0.0136(14)
C23 0.0417(18) 0.0379(18) 0.046(2) 0.0214(16) 0.0226(16) 0.0182(15)
C24 0.0417(19) 0.0284(16) 0.054(2) 0.0166(15) 0.0185(16) 0.0101(14)
C25 0.0340(17) 0.0333(17) 0.0432(19) 0.0101(14) 0.0170(14) 0.0103(14)
C26 0.0344(17) 0.0317(16) 0.0385(18) 0.0158(14) 0.0157(14) 0.0136(14)
C27 0.059(2) 0.059(2) 0.061(3) 0.036(2) 0.023(2) 0.033(2)
C28 0.097(5) 0.097(5) 0.064(4) 0.057(4) 0.033(4) 0.053(4)
C29 0.055(4) 0.045(3) 0.124(7) 0.048(4) 0.010(4) 0.019(3)
C30 0.060(4) 0.054(3) 0.082(5) 0.037(3) 0.021(3) 0.030(3)
C31 0.0379(19) 0.0403(19) 0.045(2) 0.0092(16) 0.0132(16) 0.0084(15)
C32 0.040(2) 0.043(2) 0.059(3) 0.0053(18) 0.0209(18) 0.0050(16)
C33 0.047(2) 0.050(2) 0.047(2) 0.0046(18) 0.0128(17) 0.0059(18)
C34 0.050(2) 0.057(3) 0.064(3) 0.014(2) -0.003(2) 0.012(2)
C35 0.073(3) 0.139(5) 0.033(2) 0.012(3) 0.008(2) 0.069(3)
C36 0.122(4) 0.191(7) 0.032(2) 0.033(3) 0.024(3) 0.118(5)
C37 0.095(3) 0.065(3) 0.056(3) 0.035(2) 0.051(2) 0.054(3)
C38 0.056(3) 0.097(4) 0.058(3) 0.001(3) 0.024(2) 0.040(3)
C39 0.053(2) 0.114(4) 0.040(2) 0.000(2) 0.0101(19) 0.044(3)
C40 0.0436(19) 0.0331(16) 0.0327(17) 0.0120(14) 0.0129(14) 0.0165(15)
C41 0.0315(16) 0.0304(16) 0.0408(18) 0.0135(14) 0.0134(14) 0.0110(13)
C42 0.0379(18) 0.0323(17) 0.0413(19) 0.0067(14) 0.0136(15) 0.0114(14)
C43 0.0352(18) 0.0295(17) 0.058(2) 0.0062(15) 0.0199(16) 0.0082(14)
C44 0.047(2) 0.0324(17) 0.065(3) 0.0233(17) 0.0299(19) 0.0169(16)
C45 0.0387(18) 0.0362(17) 0.057(2) 0.0232(16) 0.0238(16) 0.0190(15)
C46 0.0316(16) 0.0299(16) 0.045(2) 0.0161(14) 0.0107(14) 0.0075(13)
C47 0.047(2) 0.0332(19) 0.073(3) -0.0016(18) 0.019(2) 0.0071(17)
C48 0.066(4) 0.073(4) 0.310(12) -0.053(6) -0.088(5) 0.022(3)
C49 0.123(5) 0.057(3) 0.097(4) -0.017(3) 0.066(4) -0.042(3)
C50 0.078(3) 0.060(3) 0.058(3) -0.005(2) 0.025(2) -0.003(2)
C51 0.051(2) 0.051(2) 0.063(3) 0.039(2) 0.0232(19) 0.0274(18)
C52 0.090(3) 0.058(3) 0.085(4) 0.049(3) 0.039(3) 0.040(3)
C53 0.051(3) 0.107(4) 0.087(4) 0.062(3) 0.015(2) 0.033(3)
C54 0.078(3) 0.066(3) 0.058(3) 0.034(2) 0.011(2) 0.031(2)
C55 0.0332(16) 0.0302(15) 0.0318(16) 0.0099(13) 0.0127(13) 0.0122(13)
C56 0.0351(18) 0.055(2) 0.0334(18) 0.0163(16) 0.0136(14) 0.0190(16)
C57 0.045(2) 0.059(2) 0.0323(19) 0.0173(17) 0.0092(15) 0.0210(18)
C58 0.0314(17) 0.0446(19) 0.0323(17) 0.0098(14) 0.0055(13) 0.0164(15)
C59 0.0336(17) 0.049(2) 0.0358(18) 0.0090(15) 0.0011(14) 0.0192(16)
C60 0.0256(16) 0.0454(19) 0.043(2) 0.0115(15) 0.0081(14) 0.0144(14)
C61 0.0327(18) 0.055(2) 0.054(2) 0.0112(18) 0.0070(16) 0.0230(17)
C62 0.0339(18) 0.047(2) 0.060(2) 0.0096(18) 0.0169(17) 0.0186(16)
C63 0.0304(16) 0.0335(17) 0.045(2) 0.0106(14) 0.0163(14) 0.0113(14)
C64 0.0374(18) 0.0348(17) 0.045(2) 0.0096(15) 0.0237(15) 0.0104(15)
C65 0.0339(17) 0.0289(16) 0.0376(18) 0.0066(13) 0.0142(14) 0.0057(14)
C66 0.0422(19) 0.0415(19) 0.0325(18) 0.0057(15) 0.0157(15) 0.0037(16)
C67 0.0407(19) 0.0443(19) 0.0296(18) 0.0116(15) 0.0078(14) 0.0066(16)
C68 0.0306(16) 0.0365(17) 0.0278(16) 0.0068(13) 0.0079(13) 0.0038(14)
C69 0.0362(18) 0.0426(19) 0.0312(17) 0.0102(14) -0.0007(14) 0.0128(15)
C70 0.0292(16) 0.0365(17) 0.0342(17) 0.0083(14) 0.0057(13) 0.0116(14)
C71 0.0302(17) 0.051(2) 0.042(2) 0.0074(16) 0.0036(14) 0.0199(16)
C72 0.0322(17) 0.0452(19) 0.0401(19) 0.0107(15) 0.0085(14) 0.0173(15)
C73 0.0268(15) 0.0307(15) 0.0360(17) 0.0090(13) 0.0119(13) 0.0093(13)
C74 0.0308(16) 0.0266(15) 0.0341(17) 0.0110(13) 0.0128(13) 0.0094(13)
C75 0.066(13) 0.092(16) 0.11(2) 0.084(16) 0.042(14) 0.032(12)
C76 0.077(14) 0.11(2) 0.13(2) 0.093(19) 0.045(14) 0.061(14)
C77 0.14(2) 0.090(17) 0.083(16) 0.040(13) 0.032(15) 0.097(17)
Cl1 0.0506(16) 0.141(4) 0.0469(16) 0.044(2) 0.0071(11) 0.0235(18)
Cl2 0.116(3) 0.0598(17) 0.0437(16) 0.0159(12) 0.0142(16) 0.0213(18)
Cl3 0.074(2) 0.0548(19) 0.0337(16) 0.0117(12) 0.0086(13) 0.0251(16)
Cl5 0.101(6) 0.072(4) 0.081(4) 0.034(3) -0.009(4) 0.005(3)
C80 0.035(5) 0.068(6) 0.058(6) 0.019(5) 0.005(4) 0.000(5)
C82 0.066(6) 0.075(8) 0.055(7) 0.025(6) 0.023(5) 0.019(6)
Cl4 0.212(9) 0.230(11) 0.082(5) 0.083(6) -0.036(6) -0.132(9)
C83 0.176(13) 0.095(11) 0.041(8) 0.034(8) 0.017(9) -0.048(10)
O1 0.068(6) 0.043(5) 0.109(8) 0.049(5) -0.035(5) -0.001(4)

loop_
_atom_type_symbol
_atom_type_description
_atom_type_scat_dispersion_real
_atom_type_scat_dispersion_imag
_atom_type_scat_source
C C 0.0033 0.0016 'International Tables Vol C Tables 4.2.6.8 and 6.1.1.4'
H H 0.0000 0.0000 'International Tables Vol C Tables 4.2.6.8 and 6.1.1.4'
N N 0.0061 0.0033 'International Tables Vol C Tables 4.2.6.8 and 6.1.1.4'
Ni Ni 0.3393 1.1124 'International Tables Vol C Tables 4.2.6.8 and 6.1.1.4'
Cl Cl 0.1484 0.1585 'International Tables Vol C Tables 4.2.6.8 and 6.1.1.4'
O O 0.0106 0.0060 'International Tables Vol C Tables 4.2.6.8 and 6.1.1.4'

loop_
_geom_angle_atom_site_label_1
_geom_angle_atom_site_label_2
_geom_angle_atom_site_label_3
_geom_angle
N78 Ni83 N77 90.00(11)
N78 Ni83 N76 179.15(10)
N77 Ni83 N76 90.01(11)
N78 Ni83 N75 90.06(11)
N77 Ni83 N75 178.31(11)
N76 Ni83 N75 89.95(10)
N82 Ni84 N80 176.87(10)
N82 Ni84 N79 89.39(10)
N80 Ni84 N79 90.69(11)
N82 Ni84 N81 90.09(11)
N80 Ni84 N81 89.91(11)
N79 Ni84 N81 178.39(10)
C4 N75 C1 104.2(2)
C4 N75 Ni83 127.4(2)
C1 N75 Ni83 128.3(2)
C6 N76 C9 104.3(3)
C6 N76 Ni83 127.9(2)
C9 N76 Ni83 127.9(2)
C11 N77 C14 104.1(3)
C11 N77 Ni83 128.0(2)
C14 N77 Ni83 127.9(2)
C19 N78 C16 104.2(2)
C19 N78 Ni83 127.3(2)
C16 N78 Ni83 128.4(2)
C55 N79 C58 103.5(3)
C55 N79 Ni84 129.3(2)
C58 N79 Ni84 127.1(2)
C63 N80 C60 105.0(3)
C63 N80 Ni84 127.4(2)
C60 N80 Ni84 127.6(2)
C68 N81 C65 104.3(3)
C68 N81 Ni84 127.9(2)
C65 N81 Ni84 127.8(2)
C70 N82 C73 104.5(2)
C70 N82 Ni84 127.4(2)
C73 N82 Ni84 128.0(2)
C20 C1 N75 125.0(3)
C20 C1 C2 124.0(3)
N75 C1 C2 110.8(3)
C3 C2 C1 107.1(3)
C3 C2 H1 126.4
C1 C2 H1 126.4
C2 C3 C4 106.8(3)
C2 C3 H2 126.6
C4 C3 H2 126.6
N75 C4 C78 125.4(3)
N75 C4 C3 111.0(3)
C78 C4 C3 123.6(3)
C4 C78 C6 122.6(3)
C4 C78 C21 118.4(3)
C6 C78 C21 118.9(3)
C78 C6 N76 124.8(3)
C78 C6 C7 124.1(3)
N76 C6 C7 111.1(3)
C8 C7 C6 106.7(3)
C8 C7 H3 126.6
C6 C7 H3 126.6
C7 C8 C9 107.7(3)
C7 C8 H4 126.2
C9 C8 H4 126.2
C10 C9 N76 125.2(3)
C10 C9 C8 124.4(3)
N76 C9 C8 110.1(3)
C9 C10 C11 122.3(3)
C9 C10 C40 118.0(3)
C11 C10 C40 119.5(3)
N77 C11 C10 125.4(3)
N77 C11 C12 111.2(3)
C10 C11 C12 123.3(3)
C13 C12 C11 106.9(3)
C13 C12 H5 126.6
C11 C12 H5 126.6
C12 C13 C14 107.5(3)
C12 C13 H6 126.3
C14 C13 H6 126.3
C15 C14 N77 125.3(3)
C15 C14 C13 124.3(3)
N77 C14 C13 110.2(3)
C14 C15 C16 122.5(3)
C14 C15 C41 119.0(3)
C16 C15 C41 118.4(3)
C15 C16 N78 124.6(3)
C15 C16 C17 124.6(3)
N78 C16 C17 110.7(3)
C18 C17 C16 107.6(3)
C18 C17 H7 126.2
C16 C17 H7 126.2
C17 C18 C19 106.6(3)
C17 C18 H8 126.7
C19 C18 H8 126.7
C20 C19 N78 126.2(3)
C20 C19 C18 122.6(3)
N78 C19 C18 110.9(3)
C1 C20 C19 121.6(3)
C1 C20 C74 119.5(3)
C19 C20 C74 118.4(3)
C26 C21 C22 120.8(3)
C26 C21 C78 118.8(3)
C22 C21 C78 120.4(3)
C23 C22 C21 120.6(3)
C23 C22 H9 119.7
C21 C22 H9 119.7
C22 C23 C24 117.6(3)
C22 C23 C27 120.2(3)
C24 C23 C27 122.2(3)
C25 C24 C23 122.7(3)
C25 C24 H10 118.7
C23 C24 H10 118.7
C24 C25 C26 118.2(3)
C24 C25 C31 121.4(3)
C26 C25 C31 120.4(3)
C21 C26 C25 120.2(3)
C21 C26 H11 119.9
C25 C26 H11 119.9
C75 C27 C29 120.7(9)
C75 C27 C23 124.3(9)
C29 C27 C23 114.9(4)
C75 C27 C30 48.3(11)
C29 C27 C30 110.6(4)
C23 C27 C30 108.9(3)
C75 C27 C28 58.2(12)
C29 C27 C28 109.2(5)
C23 C27 C28 106.5(3)
C30 C27 C28 106.3(5)
C75 C27 C76 112.4(13)
C29 C27 C76 48.0(10)
C23 C27 C76 106.3(7)
C30 C27 C76 144.5(7)
C28 C27 C76 67.1(11)
C75 C27 C77 108.8(14)
C29 C27 C77 49.0(10)
C23 C27 C77 104.4(8)
C30 C27 C77 70.1(10)
C28 C27 C77 148.1(8)
C76 C27 C77 97.0(16)
C27 C28 H31 109.5
C27 C28 H32 109.5
C27 C28 H33 109.5
C27 C29 H34 109.5
C27 C29 H35 109.5
C27 C29 H36 109.5
C27 C30 H37 109.5
C27 C30 H38 109.5
C27 C30 H39 109.5
C33 C31 C25 107.5(3)
C33 C31 C34 109.5(3)
C25 C31 C34 112.5(3)
C33 C31 C32 108.8(3)
C25 C31 C32 110.6(3)
C34 C31 C32 107.8(3)
C31 C32 H40 109.5
C31 C32 H41 109.5
H40 C32 H41 109.5
C31 C32 H42 109.5
H40 C32 H42 109.5
H41 C32 H42 109.5
C31 C33 H43 109.5
C31 C33 H44 109.5
H43 C33 H44 109.5
C31 C33 H45 109.5
H43 C33 H45 109.5
H44 C33 H45 109.5
C31 C34 H46 109.5
C31 C34 H47 109.5
H46 C34 H47 109.5
C31 C34 H48 109.5
H46 C34 H48 109.5
H47 C34 H48 109.5
C40 C35 C36 121.6(4)
C40 C35 H12 119.2
C36 C35 H12 119.2
C37 C36 C35 120.9(4)
C37 C36 H13 119.6
C35 C36 H13 119.6
C38 C37 C36 119.1(4)
C38 C37 H14 120.5
C36 C37 H14 120.5
C37 C38 C39 120.3(4)
C37 C38 H15 119.8
C39 C38 H15 119.8
C38 C39 C40 121.2(4)
C38 C39 H16 119.4
C40 C39 H16 119.4
C35 C40 C39 117.0(3)
C35 C40 C10 122.7(3)
C39 C40 C10 120.4(3)
C46 C41 C42 120.3(3)
C46 C41 C15 119.9(3)
C42 C41 C15 119.8(3)
C41 C42 C43 119.8(3)
C41 C42 H17 120.1
C43 C42 H17 120.1
C44 C43 C42 118.2(3)
C44 C43 C47 123.0(3)
C42 C43 C47 118.7(4)
C43 C44 C45 123.5(3)
C43 C44 H18 118.3
C45 C44 H18 118.3
C44 C45 C46 116.7(3)
C44 C45 C51 123.7(3)
C46 C45 C51 119.6(3)
C41 C46 C45 121.5(3)
C41 C46 H19 119.3
C45 C46 H19 119.3
C50 C47 C48 111.5(6)
C50 C47 C49 107.2(4)
C48 C47 C49 107.6(5)
C50 C47 C43 109.7(3)
C48 C47 C43 110.2(3)
C49 C47 C43 110.6(4)
C47 C48 H49 109.5
C47 C48 H50 109.5
H49 C48 H50 109.5
C47 C48 H51 109.5
H49 C48 H51 109.5
H50 C48 H51 109.5
C47 C49 H52 109.5
C47 C49 H53 109.5
H52 C49 H53 109.5
C47 C49 H54 109.5
H52 C49 H54 109.5
H53 C49 H54 109.5
C47 C50 H55 109.5
C47 C50 H56 109.5
H55 C50 H56 109.5
C47 C50 H57 109.5
H55 C50 H57 109.5
H56 C50 H57 109.5
C45 C51 C53 108.9(3)
C45 C51 C54 109.6(3)
C53 C51 C54 109.4(4)
C45 C51 C52 111.8(3)
C53 C51 C52 109.2(3)
C54 C51 C52 107.9(4)
C51 C52 H58 109.5
C51 C52 H59 109.5
H58 C52 H59 109.5
C51 C52 H60 109.5
H58 C52 H60 109.5
H59 C52 H60 109.5
C51 C53 H61 109.5
C51 C53 H62 109.5
H61 C53 H62 109.5
C51 C53 H63 109.5
H61 C53 H63 109.5
H62 C53 H63 109.5
C51 C54 H64 109.5
C51 C54 H65 109.5
H64 C54 H65 109.5
C51 C54 H66 109.5
H64 C54 H66 109.5
H65 C54 H66 109.5
C74 C55 N79 124.0(3)
C74 C55 C56 124.8(3)
N79 C55 C56 111.2(3)
C57 C56 C55 106.6(3)
C57 C56 H20 126.7
C55 C56 H20 126.7
C56 C57 C58 107.6(3)
C56 C57 H21 126.2
C58 C57 H21 126.2
N79 C58 C59 124.4(3)
N79 C58 C57 111.0(3)
C59 C58 C57 124.6(3)
C60 C59 C58 124.3(3)
C60 C59 H22 117.8
C58 C59 H22 117.8
C59 C60 N80 125.3(3)
C59 C60 C61 124.3(3)
N80 C60 C61 110.4(3)
C62 C61 C60 106.9(3)
C62 C61 H23 126.6
C60 C61 H23 126.6
C61 C62 C63 107.2(3)
C61 C62 H24 126.4
C63 C62 H24 126.4
C64 C63 N80 125.5(3)
C64 C63 C62 123.8(3)
N80 C63 C62 110.6(3)
C65 C64 C63 124.2(3)
C65 C64 H25 117.9
C63 C64 H25 117.9
C64 C65 N81 124.4(3)
C64 C65 C66 125.1(3)
N81 C65 C66 110.6(3)
C67 C66 C65 107.9(3)
C67 C66 H26 126.0
C65 C66 H26 126.0
C66 C67 C68 106.2(3)
C66 C67 H27 126.9
C68 C67 H27 126.9
C69 C68 N81 124.4(3)
C69 C68 C67 124.2(3)
N81 C68 C67 111.0(3)
C68 C69 C70 123.4(3)
C68 C69 H28 118.3
C70 C69 H28 118.3
C69 C70 N82 125.9(3)
C69 C70 C71 123.2(3)
N82 C70 C71 111.0(3)
C72 C71 C70 106.8(3)
C72 C71 H29 126.6
C70 C71 H29 126.6
C71 C72 C73 107.4(3)
C71 C72 H30 126.3
C73 C72 H30 126.3
C74 C73 N82 125.3(3)
C74 C73 C72 124.3(3)
N82 C73 C72 110.2(3)
C55 C74 C73 123.0(3)
C55 C74 C20 119.8(3)
C73 C74 C20 117.1(3)
C27 C75 H67 109.5
C27 C75 H68 109.5
H67 C75 H68 109.5
C27 C75 H69 109.5
H67 C75 H69 109.5
H68 C75 H69 109.5
C27 C76 H70 109.5
C27 C76 H71 109.5
H70 C76 H71 109.5
C27 C76 H72 109.5
H70 C76 H72 109.5
H71 C76 H72 109.5
C27 C77 H73 109.5
C27 C77 H74 109.5
H73 C77 H74 109.5
C27 C77 H75 109.5
H73 C77 H75 109.5
H74 C77 H75 109.5
C82 C80 Cl2 104.9(9)
C82 C80 H76 110.8
Cl2 C80 H76 110.8
C82 C80 H77 110.8
Cl2 C80 H77 110.8
H76 C80 H77 108.8
C80 C82 Cl1 102.7(9)
C80 C82 H78 111.2
Cl1 C82 H78 111.2
C80 C82 H79 111.2
Cl1 C82 H79 111.2
H78 C82 H79 109.1
Cl4 C83 Cl3 128(2)
Cl4 C83 Cl5 118.9(16)
Cl3 C83 Cl5 102.4(10)
Cl4 C83 H80 101.0
Cl3 C83 H80 101.0
Cl5 C83 H80 101.0

loop_
_geom_bond_atom_site_label_1
_geom_bond_atom_site_label_2
_geom_bond_distance
Ni83 N78 1.930(3)
Ni83 N77 1.932(3)
Ni83 N76 1.937(3)
Ni83 N75 1.941(3)
Ni84 N82 1.931(2)
Ni84 N80 1.945(2)
Ni84 N79 1.948(3)
Ni84 N81 1.957(3)
N75 C4 1.378(4)
N75 C1 1.393(4)
N76 C6 1.385(4)
N76 C9 1.390(4)
N77 C11 1.384(4)
N77 C14 1.394(4)
N78 C19 1.390(4)
N78 C16 1.396(4)
N79 C55 1.386(4)
N79 C58 1.387(4)
N80 C63 1.374(4)
N80 C60 1.375(4)
N81 C68 1.377(4)
N81 C65 1.383(4)
N82 C70 1.379(4)
N82 C73 1.388(4)
C1 C20 1.385(4)
C1 C2 1.431(4)
C2 C3 1.349(5)
C2 H1 0.9500
C3 C4 1.441(4)
C3 H2 0.9500
C4 C78 1.378(4)
C78 C6 1.381(4)
C78 C21 1.512(4)
C6 C7 1.426(4)
C7 C8 1.344(5)
C7 H3 0.9500
C8 C9 1.431(4)
C8 H4 0.9500
C9 C10 1.376(4)
C10 C11 1.388(4)
C10 C40 1.504(4)
C11 C12 1.425(4)
C12 C13 1.347(5)
C12 H5 0.9500
C13 C14 1.430(5)
C13 H6 0.9500
C14 C15 1.375(5)
C15 C16 1.386(4)
C15 C41 1.513(4)
C16 C17 1.421(4)
C17 C18 1.359(4)
C17 H7 0.9500
C18 C19 1.432(4)
C18 H8 0.9500
C19 C20 1.387(4)
C20 C74 1.515(4)
C21 C26 1.377(4)
C21 C22 1.393(4)
C22 C23 1.388(4)
C22 H9 0.9500
C23 C24 1.404(5)
C23 C27 1.529(5)
C24 C25 1.384(5)
C24 H10 0.9500
C25 C26 1.403(4)
C25 C31 1.535(5)
C26 H11 0.9500
C27 C75 1.33(2)
C27 C29 1.471(7)
C27 C30 1.552(7)
C27 C28 1.580(8)
C27 C76 1.62(2)
C27 C77 1.66(2)
C28 H31 0.9800
C28 H32 0.9800
C28 H33 0.9800
C29 H34 0.9800
C29 H35 0.9800
C29 H36 0.9800
C30 H37 0.9800
C30 H38 0.9800
C30 H39 0.9800
C31 C33 1.530(5)
C31 C34 1.537(5)
C31 C32 1.547(5)
C32 H40 0.9800
C32 H41 0.9800
C32 H42 0.9800
C33 H43 0.9800
C33 H44 0.9800
C33 H45 0.9800
C34 H46 0.9800
C34 H47 0.9800
C34 H48 0.9800
C35 C40 1.357(5)
C35 C36 1.377(6)
C35 H12 0.9500
C36 C37 1.354(6)
C36 H13 0.9500
C37 C38 1.350(6)
C37 H14 0.9500
C38 C39 1.384(5)
C38 H15 0.9500
C39 C40 1.385(5)
C39 H16 0.9500
C41 C46 1.375(4)
C41 C42 1.395(4)
C42 C43 1.401(5)
C42 H17 0.9500
C43 C44 1.380(5)
C43 C47 1.542(5)
C44 C45 1.393(5)
C44 H18 0.9500
C45 C46 1.404(4)
C45 C51 1.532(5)
C46 H19 0.9500
C47 C50 1.506(6)
C47 C48 1.508(7)
C47 C49 1.537(7)
C48 H49 0.9800
C48 H50 0.9800
C48 H51 0.9800
C49 H52 0.9800
C49 H53 0.9800
C49 H54 0.9800
C50 H55 0.9800
C50 H56 0.9800
C50 H57 0.9800
C51 C53 1.533(6)
C51 C54 1.534(6)
C51 C52 1.542(5)
C52 H58 0.9800
C52 H59 0.9800
C52 H60 0.9800
C53 H61 0.9800
C53 H62 0.9800
C53 H63 0.9800
C54 H64 0.9800
C54 H65 0.9800
C54 H66 0.9800
C55 C74 1.378(4)
C55 C56 1.431(4)
C56 C57 1.339(5)
C56 H20 0.9500
C57 C58 1.421(5)
C57 H21 0.9500
C58 C59 1.389(4)
C59 C60 1.359(5)
C59 H22 0.9500
C60 C61 1.443(5)
C61 C62 1.337(5)
C61 H23 0.9500
C62 C63 1.436(5)
C62 H24 0.9500
C63 C64 1.369(5)
C64 C65 1.363(5)
C64 H25 0.9500
C65 C66 1.420(5)
C66 C67 1.340(5)
C66 H26 0.9500
C67 C68 1.436(5)
C67 H27 0.9500
C68 C69 1.370(5)
C69 C70 1.372(5)
C69 H28 0.9500
C70 C71 1.437(4)
C71 C72 1.343(5)
C71 H29 0.9500
C72 C73 1.437(4)
C72 H30 0.9500
C73 C74 1.379(4)
C75 H67 0.9800
C75 H68 0.9800
C75 H69 0.9800
C76 H70 0.9800
C76 H71 0.9800
C76 H72 0.9800
C77 H73 0.9800
C77 H74 0.9800
C77 H75 0.9800
Cl1 C82 1.939(13)
Cl2 C80 1.822(12)
Cl3 C83 1.715(19)
Cl5 C83 2.06(3)
C80 C82 1.355(14)
C80 H76 0.9900
C80 H77 0.9900
C82 H78 0.9900
C82 H79 0.9900
Cl4 C83 1.44(3)
C83 H80 1.0000
